data_4332514
loop_
_publ_author_name
'Wang, Hong'
'Wang, Yaorong'
'Chan, Hoi-Shan'
'Xie, Zuowei'

_publ_section_title
;
 Synthesis, Structural Characterization, Reactivity, and Thermal Stability
 of [\h5:\s-Me2C(C5H4)(C2B10H10)]Ti(R)(NMe2)
;
_journal_issue 14
_journal_name_full 'Inorganic Chemistry'
_journal_page_first 5675
_journal_page_last 5683
_journal_paper_doi 10.1021/ic0604664
_journal_volume 45
_journal_year 2006
_chemical_formula_sum 'C29 H46 B10 N2 Ti'
_chemical_formula_weight 578.68
_chemical_name_systematic
; 
 ? 
;
_space_group_IT_number 4
_symmetry_cell_setting monoclinic
_symmetry_space_group_name_Hall 'P 2yb'
_symmetry_space_group_name_H-M 'P 1 21 1'
_atom_sites_solution_hydrogens geom
_atom_sites_solution_primary direct
_atom_sites_solution_secondary difmap
_audit_creation_method SHELXL-97
_cell_angle_alpha 90.00
_cell_angle_beta 106.870(2)
_cell_angle_gamma 90.00
_cell_formula_units_Z 4
_cell_length_a 10.6141(10)
_cell_length_b 19.8178(18)
_cell_length_c 16.7270(15)
_cell_measurement_temperature 293(2)
_cell_volume 3367.1(5)
_computing_cell_refinement 'BRUKER SMART CCD DIFFRACTOMETER'
_computing_data_collection 'BRUKER SMART CCD DIFFRACTOMETER'
_computing_data_reduction 'BRUKER SMART CCD DIFFRACTOMETER'
_computing_molecular_graphics 'SIEMENS SHELXTL'
_computing_publication_material 'SIEMENS SHELXTL'
_computing_structure_refinement 'SHELXL-97 (Sheldrick, 1997)'
_computing_structure_solution 'SHELXS-97 (Sheldrick, 1990)'
_diffrn_ambient_temperature 293(2)
_diffrn_measured_fraction_theta_full 0.999
_diffrn_measured_fraction_theta_max 0.999
_diffrn_measurement_device_type 'Rikagu IP'
_diffrn_measurement_method 'OMEGA SCAN'
_diffrn_radiation_monochromator graphite
_diffrn_radiation_source 'fine-focus sealed tube'
_diffrn_radiation_type MoK\a
_diffrn_radiation_wavelength 0.71073
_diffrn_reflns_av_R_equivalents 0.0596
_diffrn_reflns_av_sigmaI/netI 0.1078
_diffrn_reflns_limit_h_max 11
_diffrn_reflns_limit_h_min -12
_diffrn_reflns_limit_k_max 23
_diffrn_reflns_limit_k_min -19
_diffrn_reflns_limit_l_max 19
_diffrn_reflns_limit_l_min -19
_diffrn_reflns_number 18310
_diffrn_reflns_theta_full 25.00
_diffrn_reflns_theta_max 25.00
_diffrn_reflns_theta_min 1.27
_exptl_absorpt_coefficient_mu 0.277
_exptl_absorpt_correction_T_max 1.0000
_exptl_absorpt_correction_T_min 0.679628
_exptl_absorpt_correction_type abscor
_exptl_crystal_colour YELLOW
_exptl_crystal_density_diffrn 1.142
_exptl_crystal_density_method 'not measured'
_exptl_crystal_description BLOCK
_exptl_crystal_F_000 1224
_exptl_crystal_size_max 0.20
_exptl_crystal_size_mid 0.15
_exptl_crystal_size_min 0.10
_refine_diff_density_max 0.370
_refine_diff_density_min -0.289
_refine_diff_density_rms 0.056
_refine_ls_abs_structure_details 'Flack H D (1983), Acta Cryst. A39, 876-881'
_refine_ls_abs_structure_Flack 0.441(3)
_refine_ls_extinction_method none
_refine_ls_goodness_of_fit_ref 0.963
_refine_ls_hydrogen_treatment riding
_refine_ls_matrix_type full
_refine_ls_number_parameters 758
_refine_ls_number_reflns 9955
_refine_ls_number_restraints 59
_refine_ls_restrained_S_all 0.962
_refine_ls_R_factor_all 0.1412
_refine_ls_R_factor_gt 0.0610
_refine_ls_shift/su_max 0.009
_refine_ls_shift/su_mean 0.001
_refine_ls_structure_factor_coef Fsqd
_refine_ls_weighting_details 'calc w=1/[\s^2^(Fo^2^)+(0.0864P)^2^+0.0000P] where P=(Fo^2^+2Fc^2^)/3'
_refine_ls_weighting_scheme calc
_refine_ls_wR_factor_gt 0.1373
_refine_ls_wR_factor_ref 0.1808
_reflns_number_gt 5120
_reflns_number_total 9955
_reflns_threshold_expression >2sigma(I)
_cod_data_source_file ic0604664sup1.cif
_cod_data_source_block 11(toluene)
_cod_depositor_comments
;
The following automatic conversions were performed:

'_symmetry_cell_setting' value 'MONOCLINIC' changed to 'monoclinic'
according to /home/saulius/struct/CIF-dictionaries/cif_core.dic
dictionary named 'cif_core.dic' version 2.4.2 from 2011-04-26.

Automatic conversion script
Id: cif_fix_values 1891 2012-01-12 08:04:46Z andrius 
;
_cod_original_sg_symbol_H-M P2(1)
_cod_database_code 4332514

loop_
_symmetry_equiv_pos_as_xyz
'x, y, z'
'-x, y+1/2, -z'

loop_
_atom_site_label
_atom_site_type_symbol
_atom_site_fract_x
_atom_site_fract_y
_atom_site_fract_z
_atom_site_U_iso_or_equiv
_atom_site_adp_type
_atom_site_occupancy
_atom_site_symmetry_multiplicity
_atom_site_calc_flag
_atom_site_refinement_flags
Ti1 Ti 0.059865(4) 0.501929(2) 0.513570(2) 0.03857(1) Uani 1 1 d .
Ti1' Ti 0.939985(4) 0.345025(2) 0.986444(3) 0.03949(1) Uani 1 1 d .
C1 C -0.13128(2) 0.454143(12) 0.513910(13) 0.03423(8) Uani 1 1 d .
C1' C 1.13205(2) 0.396338(13) 0.985137(14) 0.04504(9) Uani 1 1 d .
C2 C -0.21905(2) 0.410864(13) 0.424475(15) 0.04274(9) Uani 1 1 d .
C2' C 1.21489(2) 0.434446(13) 1.075224(14) 0.04282(9) Uani 1 1 d .
C11 C -0.15330(2) 0.414970(13) 0.349040(14) 0.04374(8) Uani 1 1 d .
C11' C 1.15328(3) 0.433659(14) 1.146707(14) 0.05321(10) Uani 1 1 d .
C12 C -0.24708(3) 0.450971(17) 0.273145(18) 0.07825(13) Uani 1 1 d .
H12A H -0.2081 0.4519 0.2280 0.117 Uiso 1 1 calc R
H12B H -0.2622 0.4963 0.2883 0.117 Uiso 1 1 calc R
H12C H -0.3293 0.4271 0.2559 0.117 Uiso 1 1 calc R
C12' C 1.24839(3) 0.404162(19) 1.225361(14) 0.07859(13) Uani 1 1 d .
H12D H 1.2700 0.3587 1.2146 0.118 Uiso 1 1 calc R
H12E H 1.2079 0.4044 1.2698 0.118 Uiso 1 1 calc R
H12F H 1.3272 0.4309 1.2412 0.118 Uiso 1 1 calc R
C13 C -0.12598(3) 0.347711(15) 0.319470(17) 0.07437(12) Uani 1 1 d .
H13A H -0.0858 0.3530 0.2753 0.112 Uiso 1 1 calc R
H13B H -0.2070 0.3232 0.2991 0.112 Uiso 1 1 calc R
H13C H -0.0674 0.3234 0.3649 0.112 Uiso 1 1 calc R
C13' C 1.12122(3) 0.509424(14) 1.168752(15) 0.06829(10) Uani 1 1 d .
H13D H 1.0609 0.5297 1.1206 0.102 Uiso 1 1 calc R
H13E H 1.2012 0.5352 1.1850 0.102 Uiso 1 1 calc R
H13F H 1.0824 0.5086 1.2139 0.102 Uiso 1 1 calc R
C14 C -0.02837(2) 0.452751(12) 0.377882(13) 0.03857(8) Uani 1 1 d .
C14' C 1.02607(3) 0.391633(14) 1.122071(13) 0.05084(9) Uani 1 1 d .
C15 C -0.01410(3) 0.524454(14) 0.369385(13) 0.05281(10) Uani 1 1 d .
H15A H -0.0856 0.5555 0.3424 0.063 Uiso 1 1 calc R
C15' C 0.90137(3) 0.415569(15) 1.087363(15) 0.05811(10) Uani 1 1 d .
H15B H 0.8795 0.4636 1.0785 0.070 Uiso 1 1 calc R
C16 C 0.12553(3) 0.541573(16) 0.395275(16) 0.07624(11) Uani 1 1 d .
H16A H 0.1624 0.5862 0.3903 0.091 Uiso 1 1 calc R
C16' C 0.81351(3) 0.367178(15) 1.074597(15) 0.06489(10) Uani 1 1 d .
H16B H 0.7176 0.3725 1.0587 0.078 Uiso 1 1 calc R
C17 C 0.19650(3) 0.485033(15) 0.424238(15) 0.06413(10) Uani 1 1 d .
H17A H 0.2928 0.4825 0.4428 0.077 Uiso 1 1 calc R
C17' C 0.88505(3) 0.307683(16) 1.101942(14) 0.06287(10) Uani 1 1 d .
H17B H 0.8465 0.2636 1.1072 0.075 Uiso 1 1 calc R
C18 C 0.10290(2) 0.424382(15) 0.414011(14) 0.04991(9) Uani 1 1 d .
H18A H 0.1268 0.3766 0.4227 0.060 Uiso 1 1 calc R
C18' C 1.01282(3) 0.323329(15) 1.131683(14) 0.05824(10) Uani 1 1 d .
H18B H 1.0835 0.2922 1.1599 0.070 Uiso 1 1 calc R
C19 C 0.28032(3) 0.400882(17) 0.606748(18) 0.08474(13) Uani 1 1 d .
H19A H 0.3145 0.3906 0.6651 0.127 Uiso 1 1 calc R
H19B H 0.3505 0.4165 0.5859 0.127 Uiso 1 1 calc R
H19C H 0.2419 0.3610 0.5769 0.127 Uiso 1 1 calc R
C19' C 0.69991(3) 0.440070(15) 0.90017(2) 0.09269(14) Uani 1 1 d .
H19D H 0.6607 0.4542 0.8435 0.139 Uiso 1 1 calc R
H19E H 0.7290 0.4790 0.9348 0.139 Uiso 1 1 calc R
H19F H 0.6361 0.4158 0.9195 0.139 Uiso 1 1 calc R
C20 C 0.17387(3) 0.461167(16) 0.677748(16) 0.06547(11) Uani 1 1 d .
H20A H 0.2385 0.4333 0.7154 0.098 Uiso 1 1 calc R
H20B H 0.0876 0.4486 0.6799 0.098 Uiso 1 1 calc R
H20C H 0.1899 0.5076 0.6937 0.098 Uiso 1 1 calc R
C20' C 0.82567(4) 0.371661(16) 0.820280(16) 0.08648(14) Uani 1 1 d .
H20D H 0.7625 0.3954 0.7765 0.130 Uiso 1 1 calc R
H20E H 0.8085 0.3241 0.8145 0.130 Uiso 1 1 calc R
H20F H 0.9127 0.3806 0.8166 0.130 Uiso 1 1 calc R
C21 C 0.20206(3) 0.660085(14) 0.56737(2) 0.08197(14) Uani 1 1 d .
H21A H 0.1538 0.6962 0.5830 0.123 Uiso 1 1 calc R
H21B H 0.2251 0.6725 0.5180 0.123 Uiso 1 1 calc R
H21C H 0.2807 0.6515 0.6120 0.123 Uiso 1 1 calc R
C21' C 0.80278(3) 0.185601(17) 0.92922(2) 0.10756(15) Uani 1 1 d .
H21D H 0.8456 0.1524 0.9044 0.161 Uiso 1 1 calc R
H21E H 0.7191 0.1969 0.8908 0.161 Uiso 1 1 calc R
H21F H 0.7898 0.1678 0.9796 0.161 Uiso 1 1 calc R
C22 C 0.11434(3) 0.594538(17) 0.549562(18) 0.06812(12) Uani 1 1 d .
C22' C 0.88412(2) 0.245601(12) 0.948613(14) 0.04130(8) Uani 1 1 d .
C23 C -0.07626(2) 0.644467(13) 0.578646(16) 0.04537(9) Uani 1 1 d .
C23' C 1.08632(3) 0.196012(13) 0.928029(15) 0.05399(10) Uani 1 1 d .
C24 C -0.08144(3) 0.656501(16) 0.659033(16) 0.06436(11) Uani 1 1 d .
C24' C 1.07793(3) 0.189646(15) 0.843664(17) 0.07163(12) Uani 1 1 d .
C25 C -0.15949(4) 0.707994(16) 0.67229(2) 0.09328(15) Uani 1 1 d .
H25A H -0.1580 0.7161 0.7273 0.112 Uiso 1 1 calc R
C25' C 1.15645(3) 0.139488(16) 0.822149(19) 0.08035(13) Uani 1 1 d .
H25B H 1.1597 0.1337 0.7676 0.096 Uiso 1 1 calc R
C26 C -0.23764(3) 0.747656(16) 0.61373(2) 0.08234(13) Uani 1 1 d .
H26 H -0.2949 0.7784 0.6267 0.099 Uiso 1 1 calc R
C26' C 1.22800(3) 0.099646(15) 0.88663(2) 0.09136(13) Uani 1 1 d .
H26C H 1.2717 0.0623 0.8739 0.110 Uiso 1 1 calc R
C27 C -0.22913(3) 0.740603(14) 0.530305(18) 0.07103(12) Uani 1 1 d .
H27 H -0.2726 0.7700 0.4879 0.085 Uiso 1 1 calc R
C27' C 1.23741(3) 0.111603(16) 0.96411(2) 0.07416(13) Uani 1 1 d .
H27C H 1.3023 0.0889 1.0047 0.089 Uiso 1 1 calc R
C28 C -0.15294(3) 0.687779(15) 0.515683(18) 0.06763(12) Uani 1 1 d .
C28' C 1.15490(3) 0.157225(12) 0.991336(16) 0.04959(10) Uani 1 1 d .
C29 C -0.14529(3) 0.680818(17) 0.422942(16) 0.08009(14) Uani 1 1 d .
H29A H -0.2021 0.7136 0.3881 0.120 Uiso 1 1 calc R
H29B H -0.1727 0.6363 0.4025 0.120 Uiso 1 1 calc R
H29C H -0.0564 0.6883 0.4220 0.120 Uiso 1 1 calc R
C29' C 1.15727(3) 0.164937(15) 1.076869(19) 0.08007(12) Uani 1 1 d .
H29D H 1.0980 0.2004 1.0813 0.120 Uiso 1 1 calc R
H29E H 1.2449 0.1761 1.1099 0.120 Uiso 1 1 calc R
H29F H 1.1305 0.1235 1.0967 0.120 Uiso 1 1 calc R
C30 C -0.00334(3) 0.60962(2) 0.726376(16) 0.10138(15) Uani 1 1 d .
H30A H 0.0358 0.5748 0.7016 0.152 Uiso 1 1 calc R
H30B H -0.0607 0.5896 0.7548 0.152 Uiso 1 1 calc R
H30C H 0.0646 0.6346 0.7656 0.152 Uiso 1 1 calc R
C30' C 0.99335(4) 0.230319(19) 0.772255(18) 0.10643(17) Uani 1 1 d .
H30D H 1.0059 0.2147 0.7208 0.160 Uiso 1 1 calc R
H30E H 1.0176 0.2770 0.7802 0.160 Uiso 1 1 calc R
H30F H 0.9025 0.2252 0.7702 0.160 Uiso 1 1 calc R
C31' C 1.49020(3) 0.116334(11) 1.255547(12) 0.09929(15) Uani 1 1 d D
C31 C 1.48645(4) 0.213089(13) 0.760438(16) 0.9146(6) Uani 1 1 d D
C32 C 1.52079(3) 0.232574(11) 0.692886(12) 0.1260(2) Uani 1 1 d D
H32A H 1.5302 0.2781 0.6822 0.151 Uiso 1 1 calc R
C32' C 1.48075(3) 0.181192(10) 1.274091(14) 0.2411(3) Uani 1 1 d D
H32B H 1.4570 0.1935 1.3214 0.289 Uiso 1 1 calc R
C33' C 1.50617(3) 0.228403(12) 1.223252(14) 0.1888(3) Uani 1 1 d D
H33A H 1.4990 0.2738 1.2353 0.227 Uiso 1 1 calc R
C33 C 1.54136(3) 0.184457(10) 0.640754(14) 0.1368(2) Uani 1 1 d D
H33B H 1.5541 0.1969 0.5900 0.164 Uiso 1 1 calc R
C34' C 1.54192(4) 0.210819(13) 1.154944(16) 0.2109(4) Uani 1 1 d D
H34A H 1.5610 0.2437 1.1205 0.253 Uiso 1 1 calc R
C34 C 1.54367(4) 0.119355(13) 0.661204(17) 0.3843(4) Uani 1 1 d D
H34B H 1.5664 0.0867 0.6279 0.461 Uiso 1 1 calc R
C35 C 1.51260(3) 0.101767(12) 0.730668(14) 0.3243(5) Uani 1 1 d D
H35A H 1.5133 0.0564 0.7451 0.389 Uiso 1 1 calc R
C35' C 1.54944(4) 0.145481(12) 1.137658(16) 0.4917(5) Uani 1 1 d D
H35B H 1.5772 0.1327 1.0920 0.590 Uiso 1 1 calc R
C36' C 1.51744(3) 0.098042(11) 1.185416(11) 0.12017(17) Uani 1 1 d D
H36A H 1.5142 0.0529 1.1700 0.144 Uiso 1 1 calc R
C36 C 1.48071(3) 0.148186(9) 0.779461(13) 0.08197(14) Uani 1 1 d D
H36B H 1.4550 0.1353 0.8259 0.098 Uiso 1 1 calc R
C37' C 1.46742(4) 0.073465(14) 1.299796(18) 0.1603(3) Uani 1 1 d D
H37A H 1.4432 0.0942 1.3451 0.240 Uiso 1 1 calc R
H37B H 1.5445 0.0462 1.3217 0.240 Uiso 1 1 calc R
H37C H 1.3963 0.0457 1.2681 0.240 Uiso 1 1 calc R
C37 C 1.45596(4) 0.255092(17) 0.80270(2) 0.4145(7) Uani 1 1 d D
H37D H 1.4320 0.2336 0.8477 0.622 Uiso 1 1 calc R
H37E H 1.3824 0.2804 0.7692 0.622 Uiso 1 1 calc R
H37F H 1.5290 0.2849 0.8251 0.622 Uiso 1 1 calc R
N1 N 0.18216(2) 0.452300(12) 0.595263(14) 0.05616(8) Uani 1 1 d .
N1' N 0.81517(2) 0.395198(11) 0.904339(12) 0.04973(8) Uani 1 1 d .
N2 N -0.002245(19) 0.595085(10) 0.556882(11) 0.04106(7) Uani 1 1 d .
N2' N 1.003056(19) 0.253653(11) 0.947306(13) 0.05228(8) Uani 1 1 d .
B3 B -0.14002(3) 0.366048(16) 0.507796(19) 0.04895(11) Uani 1 1 d .
H3 H -0.0527 0.3356 0.5093 0.059 Uiso 1 1 calc R
B3' B 1.27178(3) 0.360368(15) 1.045048(18) 0.04172(10) Uani 1 1 d .
H3' H 1.2700 0.3120 1.0770 0.050 Uiso 1 1 calc R
B4 B -0.15521(4) 0.410742(19) 0.595101(19) 0.06691(14) Uani 1 1 d .
H4 H -0.0797 0.4092 0.6561 0.080 Uiso 1 1 calc R
B4' B 1.24461(3) 0.364328(16) 0.936913(19) 0.04694(10) Uani 1 1 d .
H4' H 1.2286 0.3185 0.8981 0.056 Uiso 1 1 calc R
B5 B -0.23845(3) 0.484662(19) 0.560961(16) 0.05708(11) Uani 1 1 d .
H5 H -0.2191 0.5312 0.5984 0.068 Uiso 1 1 calc R
B5' B 1.15598(3) 0.438999(17) 0.901648(17) 0.05144(11) Uani 1 1 d .
H5' H 1.0820 0.4427 0.8402 0.062 Uiso 1 1 calc R
B6 B -0.27718(3) 0.484981(17) 0.451791(16) 0.04776(11) Uani 1 1 d .
H6 H -0.2830 0.5320 0.4160 0.057 Uiso 1 1 calc R
B6' B 1.13310(3) 0.480892(16) 0.987205(18) 0.04890(11) Uani 1 1 d .
H6' H 1.0441 0.5111 0.9820 0.059 Uiso 1 1 calc R
B7 B -0.29388(3) 0.340076(17) 0.44743(2) 0.06025(12) Uani 1 1 d .
H7 H -0.3102 0.2932 0.4106 0.072 Uiso 1 1 calc R
B7' B 1.38445(3) 0.428008(17) 1.09071(2) 0.05623(12) Uani 1 1 d .
H7' H 1.4578 0.4239 1.1523 0.067 Uiso 1 1 calc R
B8 B -0.25486(3) 0.337931(18) 0.55725(2) 0.05748(12) Uani 1 1 d .
H8 H -0.2440 0.2901 0.5920 0.069 Uiso 1 1 calc R
B8' B 1.40460(3) 0.384172(19) 1.00342(2) 0.06006(12) Uani 1 1 d .
H8' H 1.4918 0.3524 1.0091 0.072 Uiso 1 1 calc R
B9 B -0.32504(3) 0.41242(2) 0.587799(19) 0.06262(13) Uani 1 1 d .
H9 H -0.3631 0.4116 0.6423 0.075 Uiso 1 1 calc R
B9' B 1.32704(3) 0.432787(17) 0.91217(2) 0.06416(12) Uani 1 1 d .
H9' H 1.3644 0.4325 0.8573 0.077 Uiso 1 1 calc R
B10 B -0.39748(3) 0.462170(17) 0.49852(2) 0.05277(11) Uani 1 1 d .
H10 H -0.4822 0.4953 0.4947 0.063 Uiso 1 1 calc R
B10' B 1.26230(3) 0.50416(2) 0.94672(2) 0.07611(13) Uani 1 1 d .
H10' H 1.2578 0.5526 0.9139 0.091 Uiso 1 1 calc R
B11 B -0.38006(3) 0.415327(18) 0.41201(2) 0.05721(12) Uani 1 1 d .
H11 H -0.4540 0.4170 0.3504 0.069 Uiso 1 1 calc R
B11' B 1.29909(3) 0.503803(17) 1.05419(2) 0.05825(12) Uani 1 1 d .
H11' H 1.3181 0.5500 1.0924 0.070 Uiso 1 1 calc R
B12 B -0.41213(3) 0.372085(19) 0.49651(2) 0.06992(13) Uani 1 1 d .
H12 H -0.5064 0.3468 0.4915 0.084 Uiso 1 1 calc R
B12' B 1.41096(3) 0.473261(18) 1.00668(2) 0.05758(12) Uani 1 1 d .
H12' H 1.5039 0.5003 1.0130 0.069 Uiso 1 1 calc R

loop_
_atom_site_aniso_label
_atom_site_aniso_U_11
_atom_site_aniso_U_22
_atom_site_aniso_U_33
_atom_site_aniso_U_23
_atom_site_aniso_U_13
_atom_site_aniso_U_12
Ti1 0.03202(2) 0.04632(3) 0.03911(2) -0.00496(2) 0.01309(1) -0.00263(2)
Ti1' 0.03502(2) 0.04369(3) 0.04085(2) 0.00019(2) 0.01273(2) 0.00094(2)
C1 0.02712(11) 0.04841(15) 0.02581(10) -0.00446(11) 0.00556(9) 0.00468(11)
C1' 0.04599(14) 0.04301(15) 0.04859(13) -0.00774(12) 0.01763(11) -0.00896(12)
C2 0.03662(13) 0.03655(14) 0.05267(14) -0.00052(12) 0.00918(11) 0.00355(12)
C2' 0.03667(13) 0.05279(16) 0.03769(12) -0.00834(12) 0.00874(10) -0.01255(12)
C11 0.04460(13) 0.04989(15) 0.04125(12) -0.01187(12) 0.01959(9) -0.00381(13)
C11' 0.04668(15) 0.0731(2) 0.03424(12) -0.01154(13) 0.00292(11) -0.00135(15)
C12 0.05387(19) 0.1028(3) 0.06230(18) 0.01017(19) -0.00805(16) -0.01880(19)
C12' 0.07455(19) 0.1389(3) 0.02728(12) 0.00364(16) 0.02263(11) 0.0227(2)
C13 0.07470(19) 0.0770(2) 0.07585(16) -0.02949(17) 0.02887(13) -0.01312(18)
C13' 0.07554(17) 0.06389(18) 0.07825(14) -0.04188(14) 0.04253(11) -0.00994(15)
C14 0.03579(12) 0.04545(15) 0.04075(11) 0.00122(11) 0.02103(9) 0.00090(12)
C14' 0.05765(15) 0.07373(19) 0.02304(10) -0.01516(12) 0.01472(10) 0.00440(15)
C15 0.07303(17) 0.05167(17) 0.03584(11) 0.01840(12) 0.01912(11) 0.01542(14)
C15' 0.07434(18) 0.04882(17) 0.05228(14) -0.00385(14) 0.02012(13) 0.00325(15)
C16 0.09403(18) 0.0781(2) 0.06663(15) -0.01566(15) 0.03921(12) -0.05604(15)
C16' 0.05082(14) 0.0891(2) 0.06680(14) -0.02418(15) 0.03603(10) -0.02625(15)
C17 0.04307(13) 0.0937(2) 0.06807(14) -0.01400(15) 0.03569(10) -0.01262(15)
C17' 0.07679(15) 0.0797(2) 0.05105(11) 0.00837(13) 0.04844(9) 0.00264(16)
C18 0.02364(11) 0.08258(19) 0.05134(12) -0.02188(13) 0.02324(8) 0.00587(12)
C18' 0.07039(16) 0.06562(19) 0.04724(12) -0.00960(13) 0.03052(11) -0.01657(15)
C19 0.0618(2) 0.1093(3) 0.07023(18) -0.03578(18) -0.00116(16) 0.02270(19)
C19' 0.04595(16) 0.0781(2) 0.1603(3) 0.0489(2) 0.03973(16) 0.04484(15)
C20 0.02706(14) 0.0948(2) 0.06221(17) -0.01666(16) -0.00648(13) 0.02368(15)
C20' 0.1480(3) 0.05616(19) 0.05650(15) 0.02168(15) 0.03154(17) -0.0087(2)
C21 0.0821(2) 0.04281(18) 0.1065(2) -0.00167(18) 0.0044(2) -0.01259(17)
C21' 0.06565(19) 0.0830(2) 0.1902(3) -0.0574(2) 0.06265(18) -0.03984(17)
C22 0.04425(16) 0.0867(2) 0.07135(17) 0.01088(17) 0.01360(13) -0.01114(16)
C22' 0.04050(13) 0.03189(14) 0.04904(13) -0.00954(12) 0.00908(10) -0.00142(12)
C23 0.03633(14) 0.03306(14) 0.06447(15) -0.00750(13) 0.01108(11) -0.00119(12)
C23' 0.06175(17) 0.04311(16) 0.05871(14) -0.01854(13) 0.02002(12) -0.00312(14)
C24 0.06220(17) 0.0797(2) 0.05661(15) -0.01830(15) 0.02578(12) -0.01746(16)
C24' 0.0778(2) 0.06403(18) 0.06279(16) -0.03211(14) 0.00418(15) 0.02576(16)
C25 0.1081(3) 0.0730(2) 0.0935(2) -0.04589(17) 0.02102(18) 0.0070(2)
C25' 0.1010(2) 0.0663(2) 0.08693(17) -0.01569(17) 0.04812(14) 0.00781(18)
C26 0.07183(18) 0.0630(2) 0.1207(2) -0.00522(19) 0.04132(15) 0.01689(17)
C26' 0.1183(2) 0.04593(18) 0.1265(2) -0.04437(16) 0.06175(16) -0.00871(17)
C27 0.0922(2) 0.02928(15) 0.10198(19) 0.00643(15) 0.04458(14) 0.00069(15)
C27' 0.04568(17) 0.0630(2) 0.1078(2) 0.00146(19) 0.01281(16) 0.01056(16)
C28 0.07049(19) 0.05547(19) 0.07844(18) 0.00036(16) 0.02398(14) -0.01412(16)
C28' 0.04541(15) 0.02616(14) 0.07527(17) 0.00131(13) 0.01447(12) 0.01132(12)
C29 0.1156(3) 0.0731(2) 0.04663(15) 0.01098(16) 0.01581(16) 0.0063(2)
C29' 0.06331(18) 0.06675(19) 0.1120(2) 0.03098(17) 0.02834(16) 0.04363(15)
C30 0.1063(2) 0.1589(3) 0.04408(14) -0.01243(18) 0.02996(13) 0.0509(2)
C30' 0.1386(3) 0.1024(3) 0.06273(19) -0.04066(18) 0.0046(2) 0.0053(3)
C31' 0.05557(18) 0.1831(4) 0.06675(16) 0.0474(2) 0.02973(12) 0.0091(2)
C31 0.4853(9) 0.3839(6) 1.2909(12) 0.6110(5) -0.6631(7) -0.2793(6)
C32 0.1196(3) 0.0483(2) 0.1702(4) -0.0238(3) -0.0211(3) 0.0006(2)
C32' 0.0818(3) 0.3078(5) 0.2559(4) -0.2030(3) -0.0736(3) 0.0854(3)
C33' 0.0807(3) 0.1781(4) 0.3093(5) -0.1160(4) 0.0593(3) -0.0161(3)
C33 0.0927(3) 0.0909(3) 0.1905(4) -0.0082(3) -0.0163(3) -0.0294(2)
C34' 0.0913(4) 0.2508(7) 0.2625(6) 0.0119(6) 0.0070(4) 0.0563(4)
C34 0.0922(4) 0.1982(3) 0.7552(9) -0.3345(4) -0.0466(5) 0.0181(3)
C35 0.1288(4) 0.1433(5) 0.5253(11) 0.0497(6) -0.1819(5) -0.0602(3)
C35' 0.1071(5) 0.5195(8) 0.7196(11) -0.4568(6) -0.0831(7) 0.1069(5)
C36' 0.0738(2) 0.1326(3) 0.1530(3) -0.0708(2) 0.03119(19) 0.0150(2)
C36 0.0652(2) 0.0579(2) 0.1081(2) 0.02367(18) 0.00198(18) -0.01119(17)
C37' 0.1014(3) 0.1080(3) 0.2623(5) 0.0163(4) 0.0380(3) -0.0373(3)
C37 0.0883(5) 0.7896(19) 0.3354(9) -0.1902(10) 0.0137(5) 0.0462(9)
N1 0.03145(11) 0.05453(14) 0.08273(14) -0.00344(12) 0.01695(10) 0.01229(10)
N1' 0.04868(13) 0.05442(14) 0.04049(11) -0.00030(10) 0.00411(10) -0.00193(11)
N2 0.05287(12) 0.03440(12) 0.03463(9) 0.00152(9) 0.01069(8) -0.00461(10)
N2' 0.03735(11) 0.05465(14) 0.06135(12) -0.00953(11) 0.00880(9) 0.00740(11)
B3 0.04367(17) 0.03987(18) 0.06225(17) 0.00349(15) 0.01370(14) -0.00826(15)
B3' 0.02227(13) 0.03665(17) 0.06851(17) 0.00257(14) 0.01674(11) -0.00044(12)
B4 0.0760(2) 0.0829(3) 0.04117(16) -0.00503(18) 0.01597(15) -0.0248(2)
B4' 0.03318(14) 0.04037(18) 0.06876(17) 0.00000(15) 0.01715(13) 0.01330(13)
B5 0.06025(16) 0.0862(3) 0.03688(12) -0.01359(15) 0.03323(10) -0.02600(17)
B5' 0.02794(13) 0.0826(2) 0.05030(14) 0.03001(15) 0.02161(10) 0.01745(15)
B6 0.05274(18) 0.0565(2) 0.02942(13) 0.00244(14) 0.00466(12) 0.01288(16)
B6' 0.03761(16) 0.05196(19) 0.05589(16) 0.01828(15) 0.01159(13) 0.01519(15)
B7 0.05183(17) 0.04041(19) 0.0949(2) 0.00185(18) 0.03133(14) 0.00609(16)
B7' 0.03203(16) 0.0607(2) 0.0697(2) -0.00268(18) 0.00480(15) 0.00163(16)
B8 0.04452(18) 0.0551(2) 0.06557(18) 0.02827(16) 0.00462(15) 0.00814(17)
B8' 0.04880(18) 0.0715(2) 0.06334(18) -0.00734(18) 0.02177(13) -0.00387(18)
B9 0.04083(16) 0.1033(3) 0.04650(16) -0.00140(18) 0.01702(13) 0.01586(19)
B9' 0.05251(15) 0.0667(2) 0.08684(18) 0.00885(17) 0.04155(12) -0.03068(15)
B10 0.02462(13) 0.0554(2) 0.08510(19) 0.00504(17) 0.02662(12) 0.01335(14)
B10' 0.06846(18) 0.0667(2) 0.1111(2) 0.02447(19) 0.05429(14) -0.01373(18)
B11 0.04510(18) 0.0688(2) 0.05356(17) -0.00130(18) 0.00768(14) -0.00898(18)
B11' 0.04566(17) 0.04905(18) 0.0731(2) -0.01203(18) 0.00626(15) -0.03401(15)
B12 0.03554(15) 0.0727(2) 0.1097(2) 0.0016(2) 0.03405(14) -0.02095(16)
B12' 0.04449(18) 0.0566(2) 0.06659(19) -0.00472(17) 0.00818(15) -0.01030(17)

loop_
_atom_type_symbol
_atom_type_description
_atom_type_scat_dispersion_real
_atom_type_scat_dispersion_imag
_atom_type_scat_source
C C 0.0033 0.0016 'International Tables Vol C Tables 4.2.6.8 and 6.1.1.4'
H H 0.0000 0.0000 'International Tables Vol C Tables 4.2.6.8 and 6.1.1.4'
B B 0.0013 0.0007 'International Tables Vol C Tables 4.2.6.8 and 6.1.1.4'
N N 0.0061 0.0033 'International Tables Vol C Tables 4.2.6.8 and 6.1.1.4'
Ti Ti 0.2776 0.4457 'International Tables Vol C Tables 4.2.6.8 and 6.1.1.4'

loop_
_geom_angle_atom_site_label_1
_geom_angle_atom_site_label_2
_geom_angle_atom_site_label_3
_geom_angle
N1 Ti1 C22 100.799(12)
N1 Ti1 N2 114.865(10)
C22 Ti1 N2 35.772(11)
N1 Ti1 C1 102.305(11)
C22 Ti1 C1 125.452(12)
N2 Ti1 C1 89.752(10)
N1 Ti1 C15 143.530(11)
C22 Ti1 C15 96.767(11)
N2 Ti1 C15 97.959(9)
C1 Ti1 C15 92.853(9)
N1 Ti1 C17 87.974(12)
C22 Ti1 C17 98.307(13)
N2 Ti1 C17 129.111(10)
C1 Ti1 C17 131.067(10)
C15 Ti1 C17 57.846(11)
N1 Ti1 C14 118.437(11)
C22 Ti1 C14 132.000(11)
N2 Ti1 C14 126.374(8)
C1 Ti1 C14 74.052(9)
C15 Ti1 C14 35.297(10)
C17 Ti1 C14 59.467(10)
N1 Ti1 C18 86.491(11)
C22 Ti1 C18 135.285(12)
N2 Ti1 C18 156.654(8)
C1 Ti1 C18 94.919(10)
C15 Ti1 C18 59.023(10)
C17 Ti1 C18 37.397(10)
C14 Ti1 C18 35.421(8)
N1 Ti1 C16 117.816(12)
C22 Ti1 C16 79.502(13)
N2 Ti1 C16 100.727(10)
C1 Ti1 C16 128.109(9)
C15 Ti1 C16 35.617(10)
C17 Ti1 C16 32.873(10)
C14 Ti1 C16 58.814(11)
C18 Ti1 C16 58.804(11)
N1' Ti1' N2' 116.528(10)
N1' Ti1' C22' 101.382(10)
N2' Ti1' C22' 35.444(10)
N1' Ti1' C1' 101.429(11)
N2' Ti1' C1' 90.846(11)
C22' Ti1' C1' 126.101(10)
N1' Ti1' C17' 119.022(12)
N2' Ti1' C17' 99.562(11)
C22' Ti1' C17' 80.377(11)
C1' Ti1' C17' 126.639(9)
N1' Ti1' C16' 87.083(12)
N2' Ti1' C16' 131.367(10)
C22' Ti1' C16' 101.845(11)
C1' Ti1' C16' 127.459(10)
C17' Ti1' C16' 35.552(11)
N1' Ti1' C15' 88.688(11)
N2' Ti1' C15' 152.470(9)
C22' Ti1' C15' 133.681(11)
C1' Ti1' C15' 94.897(11)
C17' Ti1' C15' 55.946(12)
C16' Ti1' C15' 32.946(11)
N1' Ti1' C18' 142.470(10)
N2' Ti1' C18' 97.164(10)
C22' Ti1' C18' 96.800(10)
C1' Ti1' C18' 93.680(10)
C17' Ti1' C18' 33.326(10)
C16' Ti1' C18' 56.993(11)
C15' Ti1' C18' 55.655(11)
N1' Ti1' C14' 118.947(11)
N2' Ti1' C14' 124.367(9)
C22' Ti1' C14' 130.503(9)
C1' Ti1' C14' 74.854(10)
C17' Ti1' C14' 56.118(11)
C16' Ti1' C14' 56.546(11)
C15' Ti1' C14' 33.850(10)
C18' Ti1' C14' 33.742(10)
B5 C1 B4 61.58(2)
B5 C1 B6 62.395(17)
B4 C1 B6 110.50(2)
B5 C1 C2 108.358(19)
B4 C1 C2 105.80(2)
B6 C1 C2 59.275(15)
B5 C1 B3 110.89(2)
B4 C1 B3 61.365(19)
B6 C1 B3 107.346(19)
C2 C1 B3 56.790(14)
B5 C1 Ti1 126.031(18)
B4 C1 Ti1 124.420(15)
B6 C1 Ti1 120.599(18)
C2 C1 Ti1 117.714(16)
B3 C1 Ti1 117.018(17)
B6' C1' C2' 62.309(15)
B6' C1' B3' 114.240(19)
C2' C1' B3' 61.205(16)
B6' C1' B5' 61.432(18)
C2' C1' B5' 110.19(2)
B3' C1' B5' 112.32(2)
B6' C1' B4' 111.84(2)
C2' C1' B4' 109.070(19)
B3' C1' B4' 61.253(18)
B5' C1' B4' 61.240(18)
B6' C1' Ti1' 116.458(18)
C2' C1' Ti1' 115.220(17)
B3' C1' Ti1' 116.051(18)
B5' C1' Ti1' 124.846(14)
B4' C1' Ti1' 125.156(17)
C11 C2 B3 117.14(2)
C11 C2 B11 124.195(19)
B3 C2 B11 112.59(2)
C11 C2 B6 116.02(2)
B3 C2 B6 111.69(2)
B11 C2 B6 63.215(19)
C11 C2 B7 123.52(2)
B3 C2 B7 61.772(18)
B11 C2 B7 62.889(19)
B6 C2 B7 114.75(2)
C11 C2 C1 113.74(2)
B3 C2 C1 61.857(16)
B11 C2 C1 110.83(2)
B6 C2 C1 59.388(15)
B7 C2 C1 112.26(2)
C11' C2' C1' 117.80(2)
C11' C2' B3' 119.37(2)
C1' C2' B3' 59.433(15)
C11' C2' B11' 122.24(2)
C1' C2' B11' 109.88(2)
B3' C2' B11' 111.88(2)
C11' C2' B6' 116.62(2)
C1' C2' B6' 58.542(16)
B3' C2' B6' 109.58(2)
B11' C2' B6' 64.404(17)
C11' C2' B7' 122.85(2)
C1' C2' B7' 110.32(2)
B3' C2' B7' 63.021(17)
B11' C2' B7' 61.151(18)
B6' C2' B7' 113.81(2)
C14 C11 C13 108.76(2)
C14 C11 C12 109.77(2)
C13 C11 C12 106.49(2)
C14 C11 C2 108.763(19)
C13 C11 C2 112.81(2)
C12 C11 C2 110.19(2)
C2' C11' C12' 110.78(2)
C2' C11' C14' 109.84(2)
C12' C11' C14' 109.51(2)
C2' C11' C13' 109.83(2)
C12' C11' C13' 106.97(2)
C14' C11' C13' 109.87(2)
C15 C14 C18 107.79(2)
C15 C14 C11 125.32(2)
C18 C14 C11 126.75(2)
C15 C14 Ti1 70.665(13)
C18 C14 Ti1 72.606(13)
C11 C14 Ti1 125.639(17)
C15' C14' C18' 105.78(2)
C15' C14' C11' 126.35(3)
C18' C14' C11' 127.85(2)
C15' C14' Ti1' 70.868(15)
C18' C14' Ti1' 72.817(14)
C11' C14' Ti1' 122.117(18)
C14 C15 C16 109.09(2)
C14 C15 Ti1 74.038(12)
C16 C15 Ti1 74.433(14)
C16' C15' C14' 111.76(3)
C16' C15' Ti1' 73.024(19)
C14' C15' Ti1' 75.282(17)
C17 C16 C15 108.94(3)
C17 C16 Ti1 72.611(18)
C15 C16 Ti1 69.950(16)
C15' C16' C17' 105.61(3)
C15' C16' Ti1' 74.03(2)
C17' C16' Ti1' 71.851(17)
C16 C17 C18 109.37(2)
C16 C17 Ti1 74.516(19)
C18 C17 Ti1 71.887(16)
C18' C17' C16' 108.67(3)
C18' C17' Ti1' 76.160(17)
C16' C17' Ti1' 72.598(17)
C14 C18 C17 104.67(2)
C14 C18 Ti1 71.973(15)
C17 C18 Ti1 70.716(16)
C17' C18' C14' 108.15(2)
C17' C18' Ti1' 70.514(14)
C14' C18' Ti1' 73.442(13)
N2 C22 C21 120.68(3)
N2 C22 Ti1 80.234(18)
C21 C22 Ti1 158.91(3)
N2' C22' C21' 128.69(3)
N2' C22' Ti1' 72.211(15)
C21' C22' Ti1' 159.07(2)
N2 C23 C24 124.75(2)
N2 C23 C28 119.03(3)
C24 C23 C28 116.21(3)
C28' C23' C24' 127.50(3)
C28' C23' N2' 118.36(2)
C24' C23' N2' 114.12(2)
C25 C24 C23 118.80(3)
C25 C24 C30 124.32(3)
C23 C24 C30 116.84(3)
C23' C24' C25' 116.98(2)
C23' C24' C30' 127.15(3)
C25' C24' C30' 115.87(3)
C26 C25 C24 126.37(3)
C26' C25' C24' 115.97(3)
C25 C26 C27 117.06(3)
C27' C26' C25' 123.09(3)
C28 C27 C26 116.78(3)
C26' C27' C28' 124.19(3)
C27 C28 C23 124.34(3)
C27 C28 C29 115.91(3)
C23 C28 C29 119.57(3)
C23' C28' C27' 110.82(3)
C23' C28' C29' 125.21(3)
C27' C28' C29' 123.63(2)
C37' C31' C32' 119.89(3)
C37' C31' C36' 118.95(3)
C32' C31' C36' 121.04(2)
C37 C31 C36 119.50(3)
C37 C31 C32 118.95(3)
C36 C31 C32 121.49(3)
C31 C32 C33 118.34(2)
C31' C32' C33' 118.81(3)
C32' C33' C34' 120.89(2)
C34 C33 C32 120.76(3)
C35' C34' C33' 118.89(3)
C33 C34 C35 118.85(3)
C36 C35 C34 121.26(2)
C34' C35' C36' 120.69(3)
C31' C36' C35' 119.32(2)
C31 C36 C35 118.81(3)
C20 N1 C19 101.89(2)
C20 N1 Ti1 114.842(19)
C19 N1 Ti1 142.94(2)
C19' N1' C20' 114.74(2)
C19' N1' Ti1' 137.47(2)
C20' N1' Ti1' 106.696(18)
C22 N2 C23 132.67(2)
C22 N2 Ti1 63.994(17)
C23 N2 Ti1 163.144(17)
C22' N2' C23' 122.83(2)
C22' N2' Ti1' 72.345(15)
C23' N2' Ti1' 164.242(16)
C2 B3 B7 60.521(18)
C2 B3 C1 61.353(15)
B7 B3 C1 110.85(2)
C2 B3 B8 108.39(2)
B7 B3 B8 60.83(2)
C1 B3 B8 108.80(2)
C2 B3 B4 106.41(2)
B7 B3 B4 109.67(3)
C1 B3 B4 57.580(18)
B8 B3 B4 61.50(2)
C1' B3' C2' 59.362(15)
C1' B3' B4' 60.939(16)
C2' B3' B4' 107.40(2)
C1' B3' B8' 108.08(2)
C2' B3' B8' 105.68(2)
B4' B3' B8' 60.170(18)
C1' B3' B7' 107.26(2)
C2' B3' B7' 59.271(18)
B4' B3' B7' 107.06(2)
B8' B3' B7' 58.381(19)
C1 B4 B5 58.782(18)
C1 B4 B3 61.055(19)
B5 B4 B3 108.41(2)
C1 B4 B9 108.83(2)
B5 B4 B9 63.05(2)
B3 B4 B9 106.83(2)
C1 B4 B8 109.70(2)
B5 B4 B8 112.00(2)
B3 B4 B8 59.14(2)
B9 B4 B8 60.42(2)
B9' B4' C1' 106.72(2)
B9' B4' B3' 109.87(2)
C1' B4' B3' 57.808(16)
B9' B4' B5' 61.216(19)
C1' B4' B5' 58.535(17)
B3' B4' B5' 107.21(2)
B9' B4' B8' 61.293(19)
C1' B4' B8' 106.71(2)
B3' B4' B8' 61.531(18)
B5' B4' B8' 110.07(2)
C1 B5 B4 59.64(2)
C1 B5 B6 59.785(17)
B4 B5 B6 106.96(2)
C1 B5 B10 107.12(2)
B4 B5 B10 106.99(3)
B6 B5 B10 59.281(18)
C1 B5 B9 106.96(3)
B4 B5 B9 59.84(2)
B6 B5 B9 106.05(2)
B10 B5 B9 58.965(18)
C1' B5' B6' 58.222(18)
C1' B5' B10' 104.15(2)
B6' B5' B10' 60.92(2)
C1' B5' B4' 60.225(18)
B6' B5' B4' 108.39(2)
B10' B5' B4' 105.24(2)
C1' B5' B9' 105.90(2)
B6' B5' B9' 109.62(2)
B10' B5' B9' 59.464(19)
B4' B5' B9' 58.493(18)
C2 B6 C1 61.337(16)
C2 B6 B10 105.45(2)
C1 B6 B10 106.73(2)
C2 B6 B5 106.40(2)
C1 B6 B5 57.820(16)
B10 B6 B5 60.748(18)
C2 B6 B11 57.201(19)
C1 B6 B11 107.57(2)
B10 B6 B11 60.78(2)
B5 B6 B11 108.81(2)
C1' B6' B5' 60.345(18)
C1' B6' C2' 59.148(15)
B5' B6' C2' 106.89(2)
C1' B6' B10' 104.80(2)
B5' B6' B10' 59.68(2)
C2' B6' B10' 102.20(2)
C1' B6' B11' 104.92(2)
B5' B6' B11' 106.32(2)
C2' B6' B11' 57.554(16)
B10' B6' B11' 57.075(19)
C2 B7 B3 57.707(17)
C2 B7 B11 57.255(19)
B3 B7 B11 104.76(2)
C2 B7 B8 105.66(2)
B3 B7 B8 60.162(19)
B11 B7 B8 108.25(3)
C2 B7 B12 104.11(2)
B3 B7 B12 107.07(2)
B11 B7 B12 59.50(2)
B8 B7 B12 61.18(2)
C2' B7' B12' 103.97(2)
C2' B7' B8' 106.28(2)
B12' B7' B8' 60.23(2)
C2' B7' B11' 58.963(17)
B12' B7' B11' 58.35(2)
B8' B7' B11' 107.77(2)
C2' B7' B3' 57.708(16)
B12' B7' B3' 106.25(2)
B8' B7' B3' 60.69(2)
B11' B7' B3' 105.87(2)
B3 B8 B7 59.013(19)
B3 B8 B4 59.36(2)
B7 B8 B4 106.55(2)
B3 B8 B9 106.04(3)
B7 B8 B9 106.60(2)
B4 B8 B9 59.20(2)
B3 B8 B12 105.68(2)
B7 B8 B12 60.51(2)
B4 B8 B12 104.49(2)
B9 B8 B12 57.439(19)
B7' B8' B12' 59.69(2)
B7' B8' B4' 107.61(3)
B12' B8' B4' 105.10(2)
B7' B8' B9' 107.72(3)
B12' B8' B9' 59.517(19)
B4' B8' B9' 57.849(18)
B7' B8' B3' 60.93(2)
B12' B8' B3' 106.03(3)
B4' B8' B3' 58.299(19)
B9' B8' B3' 104.59(2)
B12 B9 B10 61.52(2)
B12 B9 B4 108.90(3)
B10 B9 B4 104.66(2)
B12 B9 B8 61.89(2)
B10 B9 B8 109.45(2)
B4 B9 B8 60.37(2)
B12 B9 B5 108.82(2)
B10 B9 B5 58.791(18)
B4 B9 B5 57.112(19)
B8 B9 B5 107.15(3)
B4' B9' B10' 106.37(3)
B4' B9' B12' 107.52(3)
B10' B9' B12' 58.633(19)
B4' B9' B5' 60.291(19)
B10' B9' B5' 59.117(19)
B12' B9' B5' 107.02(3)
B4' B9' B8' 60.857(19)
B10' B9' B8' 106.38(3)
B12' B9' B8' 59.58(2)
B5' B9' B8' 109.00(3)
B6 B10 B5 59.971(18)
B6 B10 B9 109.18(2)
B5 B10 B9 62.244(19)
B6 B10 B11 60.36(2)
B5 B10 B11 107.87(2)
B9 B10 B11 105.93(2)
B6 B10 B12 108.76(3)
B5 B10 B12 109.00(2)
B9 B10 B12 58.29(2)
B11 B10 B12 59.47(2)
B12' B10' B11' 59.90(2)
B12' B10' B5' 111.07(3)
B11' B10' B5' 111.80(3)
B12' B10' B9' 61.36(2)
B11' B10' B9' 110.52(2)
B5' B10' B9' 61.42(2)
B12' B10' B6' 111.63(3)
B11' B10' B6' 64.13(2)
B5' B10' B6' 59.399(19)
B9' B10' B6' 109.97(3)
C2 B11 B7 59.855(18)
C2 B11 B6 59.583(18)
B7 B11 B6 109.35(2)
C2 B11 B12 107.65(2)
B7 B11 B12 61.45(2)
B6 B11 B12 108.61(2)
C2 B11 B10 105.80(2)
B7 B11 B10 109.63(2)
B6 B11 B10 58.862(19)
B12 B11 B10 60.77(2)
B12' B11' B10' 59.84(2)
B12' B11' C2' 106.33(2)
B10' B11' C2' 103.95(2)
B12' B11' B7' 60.49(2)
B10' B11' B7' 107.56(3)
C2' B11' B7' 59.886(19)
B12' B11' B6' 107.33(2)
B10' B11' B6' 58.800(19)
C2' B11' B6' 58.042(16)
B7' B11' B6' 107.65(2)
B9 B12 B11 107.66(3)
B9 B12 B10 60.19(2)
B11 B12 B10 59.75(2)
B9 B12 B7 107.44(2)
B11 B12 B7 59.05(2)
B10 B12 B7 106.93(3)
B9 B12 B8 60.67(2)
B11 B12 B8 105.61(3)
B10 B12 B8 107.49(2)
B7 B12 B8 58.32(2)
B10' B12' B11' 60.25(2)
B10' B12' B7' 108.39(3)
B11' B12' B7' 61.15(2)
B10' B12' B9' 60.01(2)
B11' B12' B9' 109.70(2)
B7' B12' B9' 109.14(3)
B10' B12' B8' 108.52(2)
B11' B12' B8' 109.92(3)
B7' B12' B8' 60.09(2)
B9' B12' B8' 60.904(19)

loop_
_geom_bond_atom_site_label_1
_geom_bond_atom_site_label_2
_geom_bond_distance
Ti1 N1 1.8682(2)
Ti1 C22 1.9655(4)
Ti1 N2 2.1552(2)
Ti1 C1 2.2405(3)
Ti1 C15 2.3523(3)
Ti1 C17 2.3887(3)
Ti1 C14 2.3968(3)
Ti1 C18 2.4053(3)
Ti1 C16 2.4122(4)
Ti1' N1' 1.8905(2)
Ti1' N2' 2.1000(3)
Ti1' C22' 2.1016(3)
Ti1' C1' 2.2840(3)
Ti1' C17' 2.2965(3)
Ti1' C16' 2.3061(3)
Ti1' C15' 2.3181(3)
Ti1' C18' 2.3653(3)
Ti1' C14' 2.3731(3)
C1 B5 1.6729(4)
C1 B4 1.6879(4)
C1 B6 1.7080(4)
C1 C2 1.7414(3)
C1 B3 1.7497(4)
C1' B6' 1.6760(4)
C1' C2' 1.6867(3)
C1' B3' 1.6880(4)
C1' B5' 1.7133(4)
C1' B4' 1.7435(5)
C2 C11 1.6115(4)
C2 B3 1.6602(4)
C2 B11 1.6629(5)
C2 B6 1.7061(4)
C2 B7 1.7097(5)
C2' C11' 1.5203(4)
C2' B3' 1.7180(4)
C2' B11' 1.7304(5)
C2' B6' 1.7397(4)
C2' B7' 1.7470(4)
C11 C14 1.4766(4)
C11 C13 1.4794(4)
C11 C12 1.5421(4)
C11' C12' 1.5234(3)
C11' C14' 1.5374(4)
C11' C13' 1.6060(4)
C14 C15 1.4404(4)
C14 C18 1.4608(3)
C14' C15' 1.3667(4)
C14' C18' 1.3752(4)
C15 C16 1.4583(4)
C15' C16' 1.3113(4)
C16 C17 1.3586(4)
C16' C17' 1.4052(4)
C17 C18 1.5370(4)
C17' C18' 1.3383(4)
C19 N1 1.4299(4)
C19' N1' 1.4975(4)
C20 N1 1.4187(4)
C20' N1' 1.5159(4)
C21 C22 1.5755(5)
C21' C22' 1.4498(4)
C22 N2 1.2784(4)
C22' N2' 1.2790(4)
C23 N2 1.3687(3)
C23 C24 1.3823(4)
C23 C28 1.4181(4)
C23' C28' 1.3397(3)
C23' C24' 1.3937(4)
C23' N2' 1.5347(4)
C24 C25 1.3724(5)
C24 C30 1.5091(4)
C24' C25' 1.4094(5)
C24' C30' 1.5033(4)
C25 C26 1.3393(4)
C25' C26' 1.3740(4)
C26 C27 1.4312(5)
C26' C27' 1.2926(5)
C27 C28 1.3872(5)
C27' C28' 1.4224(4)
C28 C29 1.5828(4)
C28' C29' 1.4318(4)
C31' C37' 1.1966(4)
C31' C32' 1.3328(3)
C31' C36' 1.3372(3)
C31 C37 1.1959(5)
C31 C36 1.3306(3)
C31 C32 1.3408(4)
C32 C33 1.3520(3)
C32' C33' 1.3433(4)
C33' C34' 1.3500(4)
C33 C34 1.3332(3)
C34' C35' 1.3342(4)
C34 C35 1.3426(5)
C35 C36 1.3369(4)
C35' C36' 1.3397(4)
B3 B7 1.7305(4)
B3 B8 1.7509(5)
B3 B4 1.7549(5)
B3' B4' 1.7488(5)
B3' B8' 1.8069(5)
B3' B7' 1.8111(4)
B4 B5 1.7204(5)
B4 B9 1.7713(5)
B4 B8 1.7925(5)
B4' B9' 1.7285(5)
B4' B5' 1.7609(4)
B4' B8' 1.7831(4)
B5 B6 1.7515(4)
B5 B10 1.7651(4)
B5 B9 1.8263(5)
B5' B6' 1.7315(5)
B5' B10' 1.7366(5)
B5' B9' 1.7769(5)
B6 B10 1.7392(5)
B6 B11 1.7661(5)
B6' B10' 1.7580(5)
B6' B11' 1.8493(4)
B7 B11 1.7599(5)
B7 B8 1.7624(5)
B7 B12 1.8027(6)
B7' B12' 1.7575(5)
B7' B8' 1.7646(5)
B7' B11' 1.7689(5)
B8 B9 1.7934(5)
B8 B12 1.8145(5)
B8' B12' 1.7671(5)
B8' B9' 1.7906(5)
B9 B12 1.7338(5)
B9 B10 1.7683(5)
B9' B10' 1.7428(5)
B9' B12' 1.7660(5)
B10 B11 1.7734(5)
B10 B12 1.7915(5)
B10' B12' 1.7181(5)
B10' B11' 1.7252(5)
B11 B12 1.7683(6)
B11' B12' 1.7192(5)
